data_2005594
loop_
_publ_author_name
'Bu, X.'
'Gier, T. E.'
'Stucky, G. D.'

_publ_section_title
;
 K~2~Be~2~Si~3~O~9~, a Potassium Beryllium Silicate Framework Built
 from Edge-Sharing Be--O Tetrahedra and Three-Ring Silicate Tetrahedra
;
_journal_issue 11
_journal_name_full 'Acta Crystallographica Section C'
_journal_page_first 2662
_journal_page_last 2664
_journal_paper_doi 10.1107/S0108270196007378
_journal_volume 52
_journal_year 1996
_chemical_formula_iupac 'K2 Be2 Si3 O9'
_chemical_formula_sum 'Be2 K2 O9 Si3'
_chemical_formula_weight 324.49
_chemical_name_common ' Dipotassium diberyllium trisilicate '
_chemical_name_systematic
;
 ?
;
_space_group_IT_number 14
_symmetry_cell_setting monoclinic
_symmetry_space_group_name_Hall '-P 2ybc'
_symmetry_space_group_name_H-M 'P 1 21/c 1'
_audit_creation_method SHELXL
_cell_angle_alpha 90.00
_cell_angle_beta 106.764(7)
_cell_angle_gamma 90.00
_cell_formula_units_Z 4
_cell_length_a 10.259(6)
_cell_length_b 6.940(4)
_cell_length_c 12.175(7)
_cell_measurement_reflns_used 18
_cell_measurement_temperature 293(2)
_cell_measurement_theta_max 22.5
_cell_measurement_theta_min 20
_cell_volume 830.0(8)
_computing_cell_refinement UCLACCP
_computing_data_collection 'UCLACCP (Strouse, 1991)'
_computing_data_reduction UCLACCP
_computing_molecular_graphics 'ATOMS (Dowty, 1994)'
_computing_publication_material SHELXL93
_computing_structure_refinement 'SHELXL93 (Sheldrick, 1993)'
_computing_structure_solution 'SHELXS86 (Sheldrick, 1990)'
_diffrn_ambient_temperature 293(2)
_diffrn_measurement_device 'Huber 4 Circle Diffractometer'
_diffrn_measurement_method \q/2\q
_diffrn_radiation_monochromator graphite
_diffrn_radiation_source 'X-ray tube'
_diffrn_radiation_type 'Molybdenum K\a'
_diffrn_radiation_wavelength 0.70930
_diffrn_reflns_av_R_equivalents 0.0641
_diffrn_reflns_av_sigmaI/netI 0.0701
_diffrn_reflns_limit_h_max 14
_diffrn_reflns_limit_h_min 0
_diffrn_reflns_limit_k_max 9
_diffrn_reflns_limit_k_min -9
_diffrn_reflns_limit_l_max 16
_diffrn_reflns_limit_l_min -17
_diffrn_reflns_number 4926
_diffrn_reflns_theta_max 29.93
_diffrn_reflns_theta_min 2.07
_diffrn_standards_decay_% 0.0
_diffrn_standards_interval_count 97
_diffrn_standards_number 3
_exptl_absorpt_coefficient_mu 1.605
_exptl_absorpt_correction_T_max 0.862
_exptl_absorpt_correction_T_min 0.678
_exptl_absorpt_correction_type '\y scan (North, Philips & Mathews, 1968)'
_exptl_crystal_colour clear
_exptl_crystal_density_diffrn 2.597
_exptl_crystal_density_meas ?
_exptl_crystal_density_method 'not measured'
_exptl_crystal_description 'translucent plate'
_exptl_crystal_F_000 640
_exptl_crystal_size_max 0.067
_exptl_crystal_size_mid 0.17
_exptl_crystal_size_min 0.17
_refine_diff_density_max 0.568
_refine_diff_density_min -0.768
_refine_ls_extinction_method none
_refine_ls_goodness_of_fit_all 1.206
_refine_ls_goodness_of_fit_obs 1.239
_refine_ls_hydrogen_treatment noref
_refine_ls_matrix_type full
_refine_ls_number_parameters 145
_refine_ls_number_reflns 2390
_refine_ls_number_restraints 0
_refine_ls_restrained_S_all 1.206
_refine_ls_restrained_S_obs 1.239
_refine_ls_R_factor_all 0.0361
_refine_ls_R_factor_obs 0.0329
_refine_ls_shift/esd_max -0.003
_refine_ls_shift/esd_mean 0.000
_refine_ls_structure_factor_coef Fsqd
_refine_ls_weighting_details 'w = 1/[\s^2^(Fo^2^)+(0.0189P)^2^+1.1430P] where P=(Fo^2^+2Fc^2^)/3'
_refine_ls_weighting_scheme calc
_refine_ls_wR_factor_all 0.0990
_refine_ls_wR_factor_obs 0.0973
_reflns_number_observed 2201
_reflns_number_total 2390
_reflns_observed_criterion >2sigma(I)
_cod_data_source_file br1147.cif
_cod_data_source_block one
_cod_depositor_comments
;
The following automatic conversions were performed:

'_exptl_crystal_density_meas' value 'not measured' was changed to '?'
- the value is perceived as not measured.

Automatic conversion script
Id: cif_fix_values 3008 2015-01-20 13:52:24Z robertas 

The following automatic conversions were performed:

'_refine_ls_weighting_scheme' value 'calc w =
1/[\s^2^(Fo^2^)+(0.0189P)^2^+1.1430P] where P=(Fo^2^+2Fc^2^)/3' was
changed to 'calc'. New tag '_refine_ls_weighting_details' was
created. The value of the new tag was set to 'w =
1/[\s^2^(Fo^2^)+(0.0189P)^2^+1.1430P] where P=(Fo^2^+2Fc^2^)/3'.

Automatic conversion script
Id: cif_fix_values 3143 2015-03-26 13:38:13Z robertas 
;
_cod_original_sg_symbol_H-M 'P 21/c'
_cod_database_code 2005594

loop_
_symmetry_equiv_pos_as_xyz
'x, y, z'
'-x, y+1/2, -z+1/2'
'-x, -y, -z'
'x, -y-1/2, z-1/2'

loop_
_atom_site_aniso_label
_atom_site_aniso_U_11
_atom_site_aniso_U_22
_atom_site_aniso_U_33
_atom_site_aniso_U_12
_atom_site_aniso_U_13
_atom_site_aniso_U_23
K1 0.0136(2) 0.0195(3) 0.0164(2) 0.0042(2) 0.0018(2) -0.0007(2)
K2 0.0213(3) 0.0202(3) 0.0160(2) -0.0090(2) 0.0010(2) 0.0018(2)
Be1 0.0074(10) 0.0073(11) 0.0090(11) 0.0005(8) 0.0026(8) 0.0008(10)
Be2 0.0070(10) 0.0066(11) 0.0091(11) -0.0003(9) 0.0022(8) 0.0012(10)
Si1 0.0069(2) 0.0050(3) 0.0084(2) -0.0001(2) 0.0016(2) -0.0006(2)
Si2 0.0082(2) 0.0052(3) 0.0091(3) 0.0000(2) 0.0021(2) 0.0005(2)
Si3 0.0069(2) 0.0064(3) 0.0077(2) -0.0003(2) 0.0018(2) -0.0012(2)
O1 0.0077(6) 0.0101(7) 0.0114(7) -0.0013(5) 0.0018(5) -0.0022(6)
O2 0.0062(6) 0.0110(7) 0.0093(6) -0.0005(5) 0.0007(5) 0.0021(6)
O3 0.0178(7) 0.0074(7) 0.0092(7) -0.0011(6) 0.0037(6) -0.0003(6)
O4 0.0140(7) 0.0076(7) 0.0097(6) 0.0012(5) 0.0055(5) 0.0017(6)
O5 0.0141(7) 0.0054(7) 0.0119(7) -0.0009(5) 0.0044(6) 0.0000(6)
O6 0.0096(6) 0.0108(7) 0.0121(7) 0.0036(6) 0.0030(5) -0.0004(6)
O7 0.0109(7) 0.0077(7) 0.0149(7) 0.0022(5) -0.0002(6) 0.0022(6)
O8 0.0108(7) 0.0080(7) 0.0164(7) -0.0008(5) 0.0066(6) 0.0005(6)
O9 0.0075(6) 0.0148(8) 0.0120(7) 0.0003(6) 0.0031(5) -0.0014(6)

loop_
_atom_site_label
_atom_site_occupancy
_atom_site_fract_x
_atom_site_fract_y
_atom_site_fract_z
_atom_site_U_iso_or_equiv
_atom_site_thermal_displace_type
_atom_site_calc_flag
_atom_site_type_symbol
K1 1 0.45980(5) 0.12625(8) 0.64407(4) 0.01702(13) Uani d K
K2 1 0.06300(6) 0.60686(9) 0.14762(5) 0.02012(14) Uani d K
Be1 1 0.4288(3) 0.5907(4) 0.5422(2) 0.0079(5) Uani d Be
Be2 1 0.0650(3) 0.5723(4) 0.4424(2) 0.0076(5) Uani d Be
Si1 1 0.25741(6) 0.31784(9) 0.37323(5) 0.00687(13) Uani d Si
Si2 1 0.76207(6) 0.11422(8) 0.58064(5) 0.00758(13) Uani d Si
Si3 1 0.75823(5) -0.03130(9) 0.81819(5) 0.00707(13) Uani d Si
O1 1 0.40109(15) 0.4254(3) 0.43324(14) 0.0099(3) Uani d O
O2 1 0.10150(15) 0.4809(2) 0.57826(14) 0.0092(3) Uani d O
O3 1 0.7646(2) 0.1263(2) 0.71782(14) 0.0115(3) Uani d O
O4 1 0.2579(2) 0.2544(2) 0.74358(13) 0.0100(3) Uani d O
O5 1 0.2406(2) 0.1216(2) 0.44478(14) 0.0103(3) Uani d O
O6 1 0.1276(2) 0.4505(2) 0.35968(14) 0.0108(3) Uani d O
O7 1 0.6224(2) 0.1988(2) 0.50017(15) 0.0120(3) Uani d O
O8 1 0.8991(2) 0.2022(2) 0.56074(15) 0.0112(3) Uani d O
O9 1 0.6239(2) 0.0067(3) 0.85612(14) 0.0113(3) Uani d O

loop_
_atom_type_symbol
_atom_type_description
_atom_type_scat_dispersion_real
_atom_type_scat_dispersion_imag
_atom_type_scat_source
K K 0.2009 0.2494 'International Tables Vol C Tables 4.2.6.8 and 6.1.1.4'
Be Be 0.0005 0.0002 'International Tables Vol C Tables 4.2.6.8 and 6.1.1.4'
Si Si 0.0817 0.0704 'International Tables Vol C Tables 4.2.6.8 and 6.1.1.4'
O O 0.0106 0.0060 'International Tables Vol C Tables 4.2.6.8 and 6.1.1.4'

loop_
_geom_angle_atom_site_label_1
_geom_angle_atom_site_label_2
_geom_angle_atom_site_label_3
_geom_angle_site_symmetry_1
_geom_angle_site_symmetry_3
_geom_angle
_geom_angle_publ_flag
O9 K1 O9 . 2_656 112.96(5) ?
O9 K1 O7 . . 109.04(6) ?
O9 K1 O7 2_656 . 93.93(6) ?
O9 K1 O5 . . 157.91(5) ?
O9 K1 O5 2_656 . 80.72(5) ?
O7 K1 O5 . . 86.21(7) ?
O9 K1 O4 . . 91.05(6) ?
O9 K1 O4 2_656 . 55.71(5) ?
O7 K1 O4 . . 148.91(6) ?
O5 K1 O4 . . 82.53(7) ?
O9 K1 O7 . 3_656 109.34(6) ?
O9 K1 O7 2_656 3_656 136.05(6) ?
O7 K1 O7 . 3_656 83.08(6) ?
O5 K1 O7 . 3_656 55.34(5) ?
O4 K1 O7 . 3_656 113.08(6) ?
O9 K1 O3 . . 54.50(5) ?
O9 K1 O3 2_656 . 107.23(5) ?
O7 K1 O3 . . 55.03(5) ?
O5 K1 O3 . . 140.38(5) ?
O4 K1 O3 . . 134.60(6) ?
O7 K1 O3 3_656 . 106.51(5) ?
O9 K1 O1 . . 149.23(5) ?
O9 K1 O1 2_656 . 53.10(5) ?
O7 K1 O1 . . 52.52(5) ?
O5 K1 O1 . . 52.85(5) ?
O4 K1 O1 . . 98.46(5) ?
O7 K1 O1 3_656 . 93.75(6) ?
O3 K1 O1 . . 100.25(4) ?
O9 K1 Si3 . . 28.09(3) ?
O9 K1 Si3 2_656 . 122.32(4) ?
O7 K1 Si3 . . 81.62(6) ?
O5 K1 Si3 . . 154.45(4) ?
O4 K1 Si3 . . 118.57(5) ?
O7 K1 Si3 3_656 . 100.70(5) ?
O3 K1 Si3 . . 29.45(4) ?
O1 K1 Si3 . . 129.70(4) ?
O9 K1 Si3 . 2_656 109.36(5) ?
O9 K1 Si3 2_656 2_656 27.86(4) ?
O7 K1 Si3 . 2_656 119.76(5) ?
O5 K1 Si3 . 2_656 74.21(5) ?
O4 K1 Si3 . 2_656 29.15(4) ?
O7 K1 Si3 3_656 2_656 123.58(5) ?
O3 K1 Si3 . 2_656 129.28(4) ?
O1 K1 Si3 . 2_656 71.13(4) ?
Si3 K1 Si3 . 2_656 131.27(3) ?
O9 K1 Si2 . . 81.70(5) ?
O9 K1 Si2 2_656 . 108.95(4) ?
O7 K1 Si2 . . 27.65(3) ?
O5 K1 Si2 . . 111.12(6) ?
O4 K1 Si2 . . 158.77(4) ?
O7 K1 Si2 3_656 . 88.14(4) ?
O3 K1 Si2 . . 29.26(4) ?
O1 K1 Si2 . . 78.95(4) ?
Si3 K1 Si2 . . 54.01(4) ?
Si3 K1 Si2 2_656 . 136.77(3) ?
O9 K1 Be1 . . 125.82(6) ?
O9 K1 Be1 2_656 . 27.25(6) ?
O7 K1 Be1 . . 67.29(6) ?
O5 K1 Be1 . . 74.31(6) ?
O4 K1 Be1 . . 81.76(6) ?
O7 K1 Be1 3_656 . 122.90(7) ?
O3 K1 Be1 . . 95.05(6) ?
O1 K1 Be1 . . 29.63(6) ?
Si3 K1 Be1 . . 120.33(5) ?
Si3 K1 Be1 2_656 . 52.71(5) ?
Si2 K1 Be1 . . 86.37(5) ?
O6 K2 O8 . 4_465 90.49(6) ?
O6 K2 O3 . 3_666 76.29(6) ?
O8 K2 O3 4_465 3_666 166.76(6) ?
O6 K2 O8 . 2_655 156.29(6) ?
O8 K2 O8 4_465 2_655 93.80(6) ?
O3 K2 O8 3_666 2_655 98.59(6) ?
O6 K2 O5 . 2 108.35(5) ?
O8 K2 O5 4_465 2 54.96(5) ?
O3 K2 O5 3_666 2 128.42(5) ?
O8 K2 O5 2_655 2 93.07(5) ?
O6 K2 O2 . 4_575 128.89(5) ?
O8 K2 O2 4_465 4_575 137.99(5) ?
O3 K2 O2 3_666 4_575 54.51(5) ?
O8 K2 O2 2_655 4_575 56.93(5) ?
O5 K2 O2 2 4_575 93.89(5) ?
O6 K2 O6 . 2 108.57(4) ?
O8 K2 O6 4_465 2 106.37(7) ?
O3 K2 O6 3_666 2 77.83(6) ?
O8 K2 O6 2_655 2 92.56(5) ?
O5 K2 O6 2 2 51.47(5) ?
O2 K2 O6 4_575 2 52.67(5) ?
O6 K2 O4 . 4_565 51.89(5) ?
O8 K2 O4 4_465 4_565 77.16(6) ?
O3 K2 O4 3_666 4_565 94.76(6) ?
O8 K2 O4 2_655 4_565 106.51(5) ?
O5 K2 O4 2 4_565 129.43(5) ?
O2 K2 O4 4_575 4_565 135.96(5) ?
O6 K2 O4 2 4_565 160.46(5) ?
O6 K2 Si2 . 4_465 90.20(4) ?
O8 K2 Si2 4_465 4_465 28.78(3) ?
O3 K2 Si2 3_666 4_465 147.89(4) ?
O8 K2 Si2 2_655 4_465 104.60(4) ?
O5 K2 Si2 2 4_465 29.91(4) ?
O2 K2 Si2 4_575 4_465 123.42(4) ?
O6 K2 Si2 2 4_465 79.22(5) ?
O4 K2 Si2 4_565 4_465 99.52(5) ?
O6 K2 Be2 . 4_575 157.98(6) ?
O8 K2 Be2 4_465 4_575 111.53(7) ?
O3 K2 Be2 3_666 4_575 81.70(7) ?
O8 K2 Be2 2_655 4_575 28.51(6) ?
O5 K2 Be2 2 4_575 85.78(6) ?
O2 K2 Be2 4_575 4_575 30.53(6) ?
O6 K2 Be2 2 4_575 66.60(6) ?
O4 K2 Be2 4_565 4_575 130.79(6) ?
Si2 K2 Be2 4_465 4_575 109.14(5) ?
O6 K2 Si3 . 3_666 104.71(5) ?
O8 K2 Si3 4_465 3_666 164.80(4) ?
O3 K2 Si3 3_666 3_666 28.43(4) ?
O8 K2 Si3 2_655 3_666 72.13(4) ?
O5 K2 Si3 2 3_666 118.56(4) ?
O2 K2 Si3 4_575 3_666 28.15(3) ?
O6 K2 Si3 2 3_666 69.52(6) ?
O4 K2 Si3 4_565 3_666 111.80(5) ?
Si2 K2 Si3 4_465 3_666 148.24(2) ?
Be2 K2 Si3 4_575 3_666 53.28(5) ?
O6 K2 Si1 . . 25.50(4) ?
O8 K2 Si1 4_465 . 90.10(5) ?
O3 K2 Si1 3_666 . 78.26(5) ?
O8 K2 Si1 2_655 . 131.05(5) ?
O5 K2 Si1 2 . 127.38(4) ?
O2 K2 Si1 4_575 . 131.55(4) ?
O6 K2 Si1 2 . 132.72(4) ?
O4 K2 Si1 4_565 . 28.04(3) ?
Si2 K2 Si1 4_465 . 101.84(4) ?
Be2 K2 Si1 4_575 . 146.79(5) ?
Si3 K2 Si1 3_666 . 103.41(4) ?
O7 Be1 O9 3_666 2_656 115.7(2) y
O7 Be1 O1 3_666 3_666 110.3(2) y
O9 Be1 O1 2_656 3_666 113.8(2) y
O7 Be1 O1 3_666 . 113.5(2) y
O9 Be1 O1 2_656 . 109.7(2) y
O1 Be1 O1 3_666 . 91.44(15) y
O7 Be1 Be1 3_666 3_666 122.3(2) ?
O9 Be1 Be1 2_656 3_666 122.0(2) ?
O1 Be1 Be1 3_666 3_666 46.20(11) ?
O1 Be1 Be1 . 3_666 45.24(11) ?
O7 Be1 K1 3_666 . 165.5(2) ?
O9 Be1 K1 2_656 . 52.74(10) ?
O1 Be1 K1 3_666 . 83.73(12) ?
O1 Be1 K1 . . 68.21(11) ?
Be1 Be1 K1 3_666 . 69.78(13) ?
O7 Be1 K1 3_666 3_666 53.21(11) ?
O9 Be1 K1 2_656 3_666 166.4(2) ?
O1 Be1 K1 3_666 3_666 68.33(11) ?
O1 Be1 K1 . 3_666 83.36(12) ?
Be1 Be1 K1 3_666 3_666 69.77(13) ?
K1 Be1 K1 . 3_666 139.56(9) ?
O7 Be1 K1 3_666 2_656 104.55(14) ?
O9 Be1 K1 2_656 2_656 44.80(10) ?
O1 Be1 K1 3_666 2_656 79.87(11) ?
O1 Be1 K1 . 2_656 141.58(14) ?
Be1 Be1 K1 3_666 2_656 116.1(2) ?
K1 Be1 K1 . 2_656 73.64(6) ?
K1 Be1 K1 3_666 2_656 125.89(8) ?
O6 Be2 O8 . 3_666 111.5(2) y
O6 Be2 O2 . 3_566 111.4(2) y
O8 Be2 O2 3_666 3_566 115.8(2) y
O6 Be2 O2 . . 113.6(2) y
O8 Be2 O2 3_666 . 113.3(2) y
O2 Be2 O2 3_566 . 89.59(15) y
O6 Be2 Be2 . 3_566 122.7(2) ?
O8 Be2 Be2 3_666 3_566 125.8(2) ?
O2 Be2 Be2 3_566 3_566 45.06(10) ?
O2 Be2 Be2 . 3_566 44.53(11) ?
O6 Be2 K2 . 4_576 156.68(15) ?
O8 Be2 K2 3_666 4_576 54.73(11) ?
O2 Be2 K2 3_566 4_576 91.87(12) ?
O2 Be2 K2 . 4_576 64.63(11) ?
Be2 Be2 K2 3_566 4_576 73.71(13) ?
O6 Be2 K2 . 2_545 59.93(11) ?
O8 Be2 K2 3_666 2_545 161.2(2) ?
O2 Be2 K2 3_566 2_545 59.15(10) ?
O2 Be2 K2 . 2_545 85.38(12) ?
Be2 Be2 K2 3_566 2_545 65.37(13) ?
K2 Be2 K2 4_576 2_545 139.08(9) ?
O6 Be2 K2 . . 44.57(10) ?
O8 Be2 K2 3_666 . 81.20(12) ?
O2 Be2 K2 3_566 . 98.72(12) ?
O2 Be2 K2 . . 158.21(15) ?
Be2 Be2 K2 3_566 . 139.8(2) ?
K2 Be2 K2 4_576 . 134.52(9) ?
K2 Be2 K2 2_545 . 81.78(6) ?
O6 Si1 O1 . . 113.91(10) y
O6 Si1 O5 . . 108.69(9) y
O1 Si1 O5 . . 111.13(9) y
O6 Si1 O4 . 4_565 108.00(9) y
O1 Si1 O4 . 4_565 108.39(9) y
O5 Si1 O4 . 4_565 106.40(9) y
O6 Si1 K2 . . 47.08(7) ?
O1 Si1 K2 . . 108.99(7) ?
O5 Si1 K2 . . 139.41(6) ?
O4 Si1 K2 4_565 . 65.52(7) ?
O6 Si1 K2 . 2_545 59.91(8) ?
O1 Si1 K2 . 2_545 157.67(7) ?
O5 Si1 K2 . 2_545 57.38(6) ?
O4 Si1 K2 4_565 2_545 93.69(6) ?
K2 Si1 K2 . 2_545 82.78(3) ?
O6 Si1 K1 . . 123.59(7) ?
O1 Si1 K1 . . 63.25(7) ?
O5 Si1 K1 . . 48.25(6) ?
O4 Si1 K1 4_565 . 126.89(7) ?
K2 Si1 K1 . . 166.19(2) ?
K2 Si1 K1 2_545 . 101.01(3) ?
O7 Si2 O8 . . 115.81(10) y
O7 Si2 O5 . 3_656 106.49(9) y
O8 Si2 O5 . 3_656 108.21(9) y
O7 Si2 O3 . . 110.39(10) y
O8 Si2 O3 . . 111.69(9) y
O5 Si2 O3 3_656 . 103.35(9) y
O7 Si2 K2 . 4_666 157.54(7) ?
O8 Si2 K2 . 4_666 54.91(7) ?
O5 Si2 K2 3_656 4_666 63.71(6) ?
O3 Si2 K2 . 4_666 91.87(6) ?
O7 Si2 K1 . . 54.22(8) ?
O8 Si2 K1 . . 156.10(7) ?
O5 Si2 K1 3_656 . 95.69(6) ?
O3 Si2 K1 . . 61.50(6) ?
K2 Si2 K1 4_666 . 142.74(3) ?
O7 Si2 K1 . 3_656 54.55(7) ?
O8 Si2 K1 . 3_656 117.96(7) ?
O5 Si2 K1 3_656 3_656 53.42(6) ?
O3 Si2 K1 . 3_656 129.55(7) ?
K2 Si2 K1 4_666 3_656 108.95(4) ?
K1 Si2 K1 . 3_656 75.86(4) ?
O7 Si2 K2 . 2_645 95.03(8) ?
O8 Si2 K2 . 2_645 42.59(7) ?
O5 Si2 K2 3_656 2_645 80.39(6) ?
O3 Si2 K2 . 2_645 151.57(7) ?
K2 Si2 K2 4_666 2_645 64.13(3) ?
K1 Si2 K2 . 2_645 146.84(2) ?
K1 Si2 K2 3_656 2_645 75.55(4) ?
O7 Si2 K2 . 3_666 117.46(7) ?
O8 Si2 K2 . 3_666 74.06(7) ?
O5 Si2 K2 3_656 3_666 129.80(6) ?
O3 Si2 K2 . 3_666 40.14(6) ?
K2 Si2 K2 4_666 3_666 81.38(3) ?
K1 Si2 K2 . 3_666 91.28(3) ?
K1 Si2 K2 3_656 3_666 167.13(2) ?
K2 Si2 K2 2_645 3_666 116.65(4) ?
O9 Si3 O2 . 2_646 114.43(10) y
O9 Si3 O4 . 2_646 107.38(9) y
O2 Si3 O4 2_646 2_646 110.56(9) y
O9 Si3 O3 . . 108.98(9) y
O2 Si3 O3 2_646 . 108.97(9) y
O4 Si3 O3 2_646 . 106.19(10) y
O9 Si3 K1 . . 54.83(7) ?
O2 Si3 K1 2_646 . 156.44(7) ?
O4 Si3 K1 2_646 . 93.00(6) ?
O3 Si3 K1 . . 62.76(7) ?
O9 Si3 K1 . 2_646 54.37(7) ?
O2 Si3 K1 2_646 2_646 113.88(7) ?
O4 Si3 K1 2_646 2_646 56.40(6) ?
O3 Si3 K1 . 2_646 137.09(6) ?
K1 Si3 K1 . 2_646 78.27(4) ?
O9 Si3 K2 . 3_666 107.39(7) ?
O2 Si3 K2 2_646 3_666 62.40(7) ?
O4 Si3 K2 2_646 3_666 143.84(7) ?
O3 Si3 K2 . 3_666 52.33(6) ?
K1 Si3 K2 . 3_666 98.91(4) ?
K1 Si3 K2 2_646 3_666 159.62(3) ?
Si1 O1 Be1 . 3_666 143.79(15) y
Si1 O1 Be1 . . 125.56(13) y
Be1 O1 Be1 3_666 . 88.56(15) y
Si1 O1 K1 . . 89.95(8) ?
Be1 O1 K1 3_666 . 82.53(11) ?
Be1 O1 K1 . . 82.15(12) ?
Si3 O2 Be2 2_656 3_566 137.38(14) y
Si3 O2 Be2 2_656 . 132.12(13) y
Be2 O2 Be2 3_566 . 90.41(15) y
Si3 O2 K2 2_656 4_576 89.45(7) ?
Be2 O2 K2 3_566 4_576 92.29(12) ?
Be2 O2 K2 . 4_576 84.84(12) ?
Si3 O3 Si2 . . 135.61(11) y
Si3 O3 K2 . 3_666 99.24(8) ?
Si2 O3 K2 . 3_666 116.89(9) ?
Si3 O3 K1 . . 87.79(7) ?
Si2 O3 K1 . . 89.23(7) ?
K2 O3 K1 3_666 . 127.97(7) ?
Si3 O4 Si1 2_656 4_566 132.67(11) y
Si3 O4 K1 2_656 . 94.45(7) ?
Si1 O4 K1 4_566 . 121.11(8) ?
Si3 O4 K2 2_656 4_566 124.55(8) ?
Si1 O4 K2 4_566 4_566 86.44(7) ?
K1 O4 K2 . 4_566 93.14(6) ?
Si1 O5 Si2 . 3_656 135.31(11) y
Si1 O5 K1 . . 105.56(8) ?
Si2 O5 K1 3_656 . 97.98(7) ?
Si1 O5 K2 . 2_545 94.92(7) ?
Si2 O5 K2 3_656 2_545 86.38(6) ?
K1 O5 K2 . 2_545 144.79(7) ?
Be2 O6 Si1 . . 136.41(14) y
Be2 O6 K2 . . 111.10(13) ?
Si1 O6 K2 . . 107.42(8) ?
Be2 O6 K2 . 2_545 93.51(13) ?
Si1 O6 K2 . 2_545 93.49(9) ?
K2 O6 K2 . 2_545 107.82(6) ?
Be1 O7 Si2 3_666 . 133.81(15) y
Be1 O7 K1 3_666 . 99.70(13) ?
Si2 O7 K1 . . 98.14(9) ?
Be1 O7 K1 3_666 3_656 121.32(13) ?
Si2 O7 K1 . 3_656 98.13(8) ?
K1 O7 K1 . 3_656 96.92(6) ?
Be2 O8 Si2 3_666 . 125.89(14) y
Be2 O8 K2 3_666 4_666 130.53(12) ?
Si2 O8 K2 . 4_666 96.31(8) ?
Be2 O8 K2 3_666 2_645 96.76(12) ?
Si2 O8 K2 . 2_645 114.06(9) ?
K2 O8 K2 4_666 2_645 86.20(6) ?
Si3 O9 Be1 . 2_646 142.94(14) y
Si3 O9 K1 . . 97.08(8) ?
Be1 O9 K1 2_646 . 111.23(13) ?
Si3 O9 K1 . 2_646 97.77(8) ?
Be1 O9 K1 2_646 2_646 100.02(13) ?
K1 O9 K1 . 2_646 100.32(6) ?

loop_
_geom_bond_atom_site_label_1
_geom_bond_atom_site_label_2
_geom_bond_site_symmetry_2
_geom_bond_distance
_geom_bond_publ_flag
K1 O9 . 2.771(2) y
K1 O9 2_656 2.776(2) y
K1 O7 . 2.791(2) y
K1 O5 . 2.792(2) y
K1 O4 . 2.828(2) y
K1 O7 3_656 2.834(2) y
K1 O3 . 2.994(2) y
K1 O1 . 3.220(2) y
K1 Si3 . 3.364(2) ?
K1 Si3 2_656 3.385(2) ?
K1 Si2 . 3.406(2) ?
K1 Be1 . 3.435(3) ?
K2 O6 . 2.701(2) y
K2 O8 4_465 2.742(2) y
K2 O3 3_666 2.751(2) y
K2 O8 2_655 2.756(2) y
K2 O5 2 2.993(2) y
K2 O2 4_575 3.041(2) y
K2 O6 2 3.069(2) y
K2 O4 4_565 3.209(2) y
K2 Si2 4_465 3.331(2) ?
K2 Be2 4_575 3.352(3) ?
K2 Si3 3_666 3.431(2) ?
K2 Si1 . 3.5193(15) ?
Be1 O7 3_666 1.587(3) y
Be1 O9 2_656 1.597(3) y
Be1 O1 3_666 1.687(3) y
Be1 O1 . 1.715(3) y
Be1 Be1 3_666 2.375(6) ?
Be1 K1 3_666 3.436(3) ?
Be1 K1 2_656 3.666(3) ?
Be2 O6 . 1.585(3) y
Be2 O8 3_666 1.611(3) y
Be2 O2 3_566 1.694(3) y
Be2 O2 . 1.709(3) y
Be2 Be2 3_566 2.415(5) ?
Be2 K2 4_576 3.352(3) ?
Be2 K2 2_545 3.539(3) ?
Si1 O6 . 1.588(2) y
Si1 O1 . 1.625(2) y
Si1 O5 . 1.652(2) y
Si1 O4 4_565 1.658(2) y
Si1 K2 2_545 3.540(2) ?
Si2 O7 . 1.596(2) y
Si2 O8 . 1.614(2) y
Si2 O5 3_656 1.665(2) y
Si2 O3 . 1.665(2) y
Si2 K2 4_666 3.331(2) ?
Si2 K1 3_656 3.4437(14) ?
Si2 K2 2_645 3.718(2) ?
Si2 K2 3_666 3.806(2) ?
Si3 O9 . 1.596(2) y
Si3 O2 2_646 1.619(2) y
Si3 O4 2_646 1.653(2) y
Si3 O3 . 1.655(2) y
Si3 K1 2_646 3.385(2) ?
Si3 K2 3_666 3.431(2) ?
O1 Be1 3_666 1.687(3) ?
O2 Si3 2_656 1.619(2) ?
O2 Be2 3_566 1.694(3) ?
O2 K2 4_576 3.041(2) ?
O3 K2 3_666 2.751(2) ?
O4 Si3 2_656 1.653(2) ?
O4 Si1 4_566 1.658(2) ?
O4 K2 4_566 3.209(2) ?
O5 Si2 3_656 1.665(2) ?
O5 K2 2_545 2.993(2) ?
O6 K2 2_545 3.069(2) ?
O7 Be1 3_666 1.587(3) ?
O7 K1 3_656 2.834(2) ?
O8 Be2 3_666 1.611(3) ?
O8 K2 4_666 2.742(2) ?
O8 K2 2_645 2.756(2) ?
O9 Be1 2_646 1.597(3) ?
O9 K1 2_646 2.776(2) ?
